data_4028609
loop_
_publ_author_name
'Hiroaki Shitara'
'Toshiki Shintani'
'Koichi Kodama'
'Takuji Hirose'

_publ_contact_author_address '255 Shimo-Okubo,Sakura-ku,Saitama,Japan'
_publ_contact_author_email hirose@apc.saitama-u.ac.jp
_publ_contact_author_fax +81-48-858-9548
_publ_contact_author_name 'Takuji Hirose'
_publ_contact_author_phone +81-48-858-9548
_publ_section_title
;
 Solvent-Induced Reversed Stereoselectivity in Reciprocal Resolutions of
 Mandelic Acid and erythro-2-Amino-1,2-diphenylethanol
;
_journal_name_full 'Journal of Organic Chemistry'
_journal_page_first 9309
_journal_page_last 9316
_journal_paper_doi 10.1021/jo401517q
_journal_volume 78
_journal_year 2013
_chemical_absolute_configuration rm
_chemical_formula_sum 'C25 H31 N O5'
_chemical_formula_weight 425.51
_chemical_name_systematic
; 
 ? 
;
_space_group_IT_number 19
_symmetry_cell_setting orthorhombic
_symmetry_space_group_name_Hall 'P 2ac 2ab'
_symmetry_space_group_name_H-M 'P 21 21 21'
_atom_sites_solution_hydrogens geom
_atom_sites_solution_primary direct
_atom_sites_solution_secondary difmap
_audit_creation_method SHELXL-97
_cell_angle_alpha 90.00
_cell_angle_beta 90.00
_cell_angle_gamma 90.00
_cell_formula_units_Z 4
_cell_length_a 5.6081(14)
_cell_length_b 17.574(4)
_cell_length_c 23.186(6)
_cell_measurement_temperature 150(2)
_cell_volume 2285.1(10)
_computing_structure_refinement 'SHELXL-97 (Sheldrick, 1997)'
_computing_structure_solution 'SHELXS-97 (Sheldrick, 1990)'
_diffrn_ambient_temperature 150(2)
_diffrn_measured_fraction_theta_full 1.000
_diffrn_measured_fraction_theta_max 1.000
_diffrn_measurement_device_type CCD
_diffrn_measurement_method \w
_diffrn_radiation_monochromator graphite
_diffrn_radiation_source 'fine-focus sealed tube'
_diffrn_radiation_type MoK\a
_diffrn_radiation_wavelength 0.71073
_diffrn_reflns_av_R_equivalents 0.1310
_diffrn_reflns_av_sigmaI/netI 0.1196
_diffrn_reflns_limit_h_max 6
_diffrn_reflns_limit_h_min -6
_diffrn_reflns_limit_k_max 20
_diffrn_reflns_limit_k_min -20
_diffrn_reflns_limit_l_max 27
_diffrn_reflns_limit_l_min -18
_diffrn_reflns_number 10630
_diffrn_reflns_theta_full 25.00
_diffrn_reflns_theta_max 25.00
_diffrn_reflns_theta_min 1.45
_exptl_absorpt_coefficient_mu 0.086
_exptl_absorpt_correction_T_max 0.9966
_exptl_absorpt_correction_T_min 0.9731
_exptl_absorpt_correction_type multi-scan
_exptl_crystal_colour colorless
_exptl_crystal_density_diffrn 1.237
_exptl_crystal_description needle
_exptl_crystal_F_000 912
_exptl_crystal_size_max 0.32
_exptl_crystal_size_mid 0.07
_exptl_crystal_size_min 0.04
_refine_diff_density_max 0.182
_refine_diff_density_min -0.195
_refine_diff_density_rms 0.043
_refine_ls_abs_structure_details 'Flack H D (1983), Acta Cryst. A39, 876-881'
_refine_ls_abs_structure_Flack 2.6(15)
_refine_ls_extinction_method none
_refine_ls_goodness_of_fit_ref 0.906
_refine_ls_hydrogen_treatment mixed
_refine_ls_matrix_type full
_refine_ls_number_parameters 296
_refine_ls_number_reflns 4018
_refine_ls_number_restraints 0
_refine_ls_restrained_S_all 0.906
_refine_ls_R_factor_all 0.0755
_refine_ls_R_factor_gt 0.0487
_refine_ls_shift/su_max 0.002
_refine_ls_shift/su_mean 0.000
_refine_ls_structure_factor_coef Fsqd
_refine_ls_weighting_details 'calc w=1/[\s^2^(Fo^2^)+(0.0206P)^2^+0.0000P] where P=(Fo^2^+2Fc^2^)/3'
_refine_ls_weighting_scheme calc
_refine_ls_wR_factor_gt 0.1017
_refine_ls_wR_factor_ref 0.1115
_reflns_number_gt 2813
_reflns_number_total 4018
_reflns_threshold_expression >2sigma(I)
_cod_data_source_file jo401517q_si_004.cif
_cod_data_source_block (R)-1_(1R,2S)-2_1-PrOH
_cod_original_cell_volume 2285.2(10)
_cod_database_code 4028609

loop_
_symmetry_equiv_pos_as_xyz
'x, y, z'
'-x+1/2, -y, z+1/2'
'x+1/2, -y+1/2, -z'
'-x, y+1/2, -z+1/2'

loop_
_atom_site_label
_atom_site_type_symbol
_atom_site_fract_x
_atom_site_fract_y
_atom_site_fract_z
_atom_site_U_iso_or_equiv
_atom_site_adp_type
_atom_site_occupancy
_atom_site_symmetry_multiplicity
_atom_site_calc_flag
_atom_site_refinement_flags
O1 O 0.4516(4) 0.18770(10) 0.34331(9) 0.0346(5) Uani 1 1 d .
H26 H 0.3957 0.2249 0.3616 0.052 Uiso 1 1 calc R
O2 O 0.9679(4) 0.37234(9) 0.51700(8) 0.0302(5) Uani 1 1 d .
H27 H 0.8857 0.3325 0.5148 0.045 Uiso 1 1 calc R
O3 O 1.0672(4) 0.24857(10) 0.46000(8) 0.0355(5) Uani 1 1 d .
N1 N 0.8569(6) 0.13122(15) 0.40350(10) 0.0298(6) Uani 1 1 d .
O5 O 1.2486(4) 0.30862(10) 0.38742(9) 0.0388(5) Uani 1 1 d .
C32 C 0.7329(6) 0.41046(15) 0.40377(11) 0.0295(7) Uani 1 1 d .
H1 H 0.6749 0.3618 0.4148 0.035 Uiso 1 1 calc R
O6 O 0.6380(4) 0.48333(10) 0.55163(9) 0.0435(6) Uani 1 1 d .
H28 H 0.7445 0.4597 0.5335 0.065 Uiso 1 1 calc R
C8 C 0.6840(5) 0.20520(15) 0.32436(12) 0.0283(7) Uani 1 1 d .
H2 H 0.7418 0.2505 0.3464 0.034 Uiso 1 1 calc R
C9 C 0.5627(6) 0.02451(14) 0.33298(13) 0.0325(7) Uani 1 1 d .
H3 H 0.4646 0.0477 0.3614 0.039 Uiso 1 1 calc R
C10 C 0.7690(5) 0.06102(14) 0.31401(11) 0.0234(6) Uani 1 1 d .
C11 C 0.7004(5) 0.22328(13) 0.26066(12) 0.0278(7) Uani 1 1 d .
C12 C 0.5228(6) 0.20205(15) 0.22233(12) 0.0351(7) Uani 1 1 d .
H4 H 0.3860 0.1758 0.2360 0.042 Uiso 1 1 calc R
C13 C 0.8923(6) 0.55266(16) 0.37298(13) 0.0381(8) Uani 1 1 d .
H5 H 0.9452 0.6023 0.3631 0.046 Uiso 1 1 calc R
C14 C 0.8965(6) 0.26233(15) 0.23990(13) 0.0353(8) Uani 1 1 d .
H6 H 1.0183 0.2777 0.2659 0.042 Uiso 1 1 calc R
C15 C 1.1409(5) 0.30658(16) 0.43396(12) 0.0277(7) Uani 1 1 d .
C16 C 0.8455(5) 0.13706(13) 0.33923(11) 0.0262(7) Uani 1 1 d .
H7 H 1.0096 0.1486 0.3248 0.031 Uiso 1 1 calc R
C17 C 0.8442(6) -0.04333(15) 0.24906(14) 0.0388(8) Uani 1 1 d .
H8 H 0.9402 -0.0665 0.2202 0.047 Uiso 1 1 calc R
C18 C 0.9178(6) 0.27936(16) 0.18188(13) 0.0411(8) Uani 1 1 d .
H9 H 1.0538 0.3060 0.1681 0.049 Uiso 1 1 calc R
C19 C 1.0948(5) 0.38354(14) 0.46382(11) 0.0267(7) Uani 1 1 d .
H10 H 1.2511 0.4085 0.4723 0.032 Uiso 1 1 calc R
C20 C 0.9083(6) 0.02774(14) 0.27213(12) 0.0313(7) Uani 1 1 d .
H11 H 1.0479 0.0528 0.2588 0.038 Uiso 1 1 calc R
C21 C 0.5947(6) 0.55509(16) 0.52416(14) 0.0421(8) Uani 1 1 d .
H12 H 0.5809 0.5481 0.4819 0.051 Uiso 1 1 calc R
H13 H 0.7284 0.5904 0.5319 0.051 Uiso 1 1 calc R
C22 C 0.9497(6) 0.43500(14) 0.42454(11) 0.0265(7) Uani 1 1 d .
C23 C 0.7413(7) 0.25754(15) 0.14420(13) 0.0404(8) Uani 1 1 d .
H14 H 0.7553 0.2691 0.1043 0.048 Uiso 1 1 calc R
C24 C 0.6408(7) -0.07915(16) 0.26861(13) 0.0415(9) Uani 1 1 d .
H15 H 0.5975 -0.1272 0.2531 0.050 Uiso 1 1 calc R
C25 C 0.5433(7) 0.21879(16) 0.16433(14) 0.0442(9) Uani 1 1 d .
H16 H 0.4215 0.2037 0.1383 0.053 Uiso 1 1 calc R
C26 C 0.6821(6) 0.52647(17) 0.35179(14) 0.0413(8) Uani 1 1 d .
H17 H 0.5913 0.5571 0.3262 0.050 Uiso 1 1 calc R
C27 C 0.5993(6) 0.45469(15) 0.36759(12) 0.0334(7) Uani 1 1 d .
H18 H 0.4510 0.4366 0.3533 0.040 Uiso 1 1 calc R
C28 C 0.5009(6) -0.04634(15) 0.30997(13) 0.0386(8) Uani 1 1 d .
H19 H 0.3615 -0.0717 0.3231 0.046 Uiso 1 1 calc R
C29 C 1.0313(6) 0.50751(14) 0.40912(12) 0.0336(7) Uani 1 1 d .
H20 H 1.1799 0.5257 0.4232 0.040 Uiso 1 1 calc R
C30 C 0.3675(6) 0.58703(16) 0.54784(14) 0.0442(9) Uani 1 1 d .
H21 H 0.3836 0.5933 0.5901 0.053 Uiso 1 1 calc R
H22 H 0.2365 0.5505 0.5406 0.053 Uiso 1 1 calc R
C31 C 0.3028(8) 0.66350(16) 0.52110(17) 0.0645(12) Uani 1 1 d .
H23 H 0.4337 0.6996 0.5272 0.097 Uiso 1 1 calc R
H24 H 0.1574 0.6831 0.5393 0.097 Uiso 1 1 calc R
H25 H 0.2757 0.6570 0.4796 0.097 Uiso 1 1 calc R
H29 H 0.961(7) 0.1732(19) 0.4213(15) 0.074(12) Uiso 1 1 d .
H30 H 0.702(6) 0.1320(15) 0.4194(12) 0.027(8) Uiso 1 1 d .
H31 H 0.953(6) 0.0858(18) 0.4154(14) 0.061(11) Uiso 1 1 d .

loop_
_atom_site_aniso_label
_atom_site_aniso_U_11
_atom_site_aniso_U_22
_atom_site_aniso_U_33
_atom_site_aniso_U_23
_atom_site_aniso_U_13
_atom_site_aniso_U_12
O1 0.0363(12) 0.0266(10) 0.0409(13) -0.0077(9) 0.0122(11) 0.0026(10)
O2 0.0404(14) 0.0245(10) 0.0256(10) -0.0030(8) -0.0001(10) -0.0002(9)
O3 0.0498(13) 0.0230(9) 0.0336(11) -0.0009(9) 0.0013(11) -0.0027(10)
N1 0.0394(18) 0.0274(14) 0.0226(14) -0.0030(11) 0.0002(13) -0.0053(13)
O5 0.0491(14) 0.0287(10) 0.0384(12) -0.0066(9) 0.0157(12) 0.0028(11)
C32 0.0376(19) 0.0263(14) 0.0247(15) -0.0006(13) 0.0018(16) 0.0026(14)
O6 0.0550(16) 0.0350(11) 0.0404(13) 0.0034(10) 0.0125(12) 0.0102(11)
C8 0.0341(18) 0.0181(13) 0.0329(17) -0.0006(13) 0.0050(14) 0.0015(13)
C9 0.0372(18) 0.0277(15) 0.0327(17) -0.0013(13) -0.0027(16) -0.0022(15)
C10 0.0317(17) 0.0194(13) 0.0191(14) -0.0012(11) -0.0040(13) 0.0013(12)
C11 0.0396(19) 0.0150(13) 0.0287(16) -0.0006(12) 0.0009(14) 0.0056(13)
C12 0.043(2) 0.0282(15) 0.0343(17) -0.0002(13) 0.0007(15) -0.0051(15)
C13 0.049(2) 0.0280(15) 0.0373(18) 0.0082(14) 0.0097(18) 0.0015(16)
C14 0.041(2) 0.0299(15) 0.0350(18) 0.0037(14) -0.0015(16) -0.0037(15)
C15 0.0297(16) 0.0272(15) 0.0261(16) -0.0046(13) -0.0016(14) 0.0028(14)
C16 0.0346(17) 0.0224(14) 0.0216(14) -0.0003(12) -0.0005(14) -0.0030(13)
C17 0.054(2) 0.0269(15) 0.0357(18) -0.0088(15) -0.0016(18) 0.0066(16)
C18 0.048(2) 0.0363(17) 0.0385(19) 0.0107(15) 0.0013(17) -0.0047(16)
C19 0.0298(18) 0.0255(14) 0.0247(15) -0.0049(12) 0.0014(14) 0.0007(13)
C20 0.0427(19) 0.0262(15) 0.0251(16) -0.0019(13) -0.0041(15) 0.0013(14)
C21 0.050(2) 0.0320(16) 0.045(2) 0.0035(15) 0.0033(18) 0.0003(16)
C22 0.0355(18) 0.0238(14) 0.0202(14) -0.0018(12) 0.0043(14) 0.0043(14)
C23 0.059(2) 0.0313(16) 0.0305(18) 0.0053(14) 0.0012(18) 0.0029(17)
C24 0.063(2) 0.0236(15) 0.0378(19) -0.0027(14) -0.0179(18) 0.0021(17)
C25 0.058(2) 0.0372(17) 0.0373(18) -0.0036(15) -0.0088(19) -0.0069(17)
C26 0.051(2) 0.0408(18) 0.0322(18) 0.0120(15) 0.0056(17) 0.0100(17)
C27 0.0397(19) 0.0367(16) 0.0238(15) 0.0000(14) 0.0002(15) 0.0012(15)
C28 0.047(2) 0.0248(15) 0.0437(19) 0.0056(15) -0.0116(17) -0.0050(15)
C29 0.0374(19) 0.0301(15) 0.0333(17) -0.0024(13) 0.0078(16) -0.0013(15)
C30 0.054(2) 0.0353(18) 0.0432(19) -0.0010(15) 0.0030(18) 0.0014(17)
C31 0.080(3) 0.0381(19) 0.076(3) 0.0013(19) -0.008(3) 0.012(2)

loop_
_atom_type_symbol
_atom_type_description
_atom_type_scat_dispersion_real
_atom_type_scat_dispersion_imag
_atom_type_scat_source
C C 0.0033 0.0016 'International Tables Vol C Tables 4.2.6.8 and 6.1.1.4'
H H 0.0000 0.0000 'International Tables Vol C Tables 4.2.6.8 and 6.1.1.4'
N N 0.0061 0.0033 'International Tables Vol C Tables 4.2.6.8 and 6.1.1.4'
O O 0.0106 0.0060 'International Tables Vol C Tables 4.2.6.8 and 6.1.1.4'

loop_
_geom_angle_atom_site_label_1
_geom_angle_atom_site_label_2
_geom_angle_atom_site_label_3
_geom_angle
C27 C32 C22 121.4(3)
O1 C8 C11 114.0(2)
O1 C8 C16 107.7(2)
C11 C8 C16 110.2(2)
C28 C9 C10 119.7(3)
C20 C10 C9 119.9(2)
C20 C10 C16 119.0(3)
C9 C10 C16 121.2(3)
C14 C11 C12 118.8(3)
C14 C11 C8 119.5(3)
C12 C11 C8 121.7(3)
C11 C12 C25 120.5(3)
C26 C13 C29 120.7(3)
C11 C14 C18 121.0(3)
O5 C15 O3 127.2(3)
O5 C15 C19 116.6(2)
O3 C15 C19 116.2(2)
N1 C16 C10 109.6(2)
N1 C16 C8 107.6(2)
C10 C16 C8 115.5(2)
C24 C17 C20 119.5(3)
C23 C18 C14 119.7(3)
O2 C19 C22 109.3(2)
O2 C19 C15 110.4(2)
C22 C19 C15 110.1(2)
C10 C20 C17 120.0(3)
O6 C21 C30 108.1(3)
C32 C22 C29 119.0(3)
C32 C22 C19 119.7(2)
C29 C22 C19 121.3(3)
C18 C23 C25 120.0(3)
C28 C24 C17 120.8(3)
C12 C25 C23 120.0(3)
C13 C26 C27 120.1(3)
C32 C27 C26 119.6(3)
C24 C28 C9 120.1(3)
C22 C29 C13 119.3(3)
C21 C30 C31 112.6(3)

loop_
_geom_bond_atom_site_label_1
_geom_bond_atom_site_label_2
_geom_bond_distance
O1 C8 1.409(3)
O2 C19 1.437(3)
O3 C15 1.255(3)
N1 C16 1.495(3)
O5 C15 1.237(3)
C32 C27 1.367(4)
C32 C22 1.377(4)
O6 C21 1.434(3)
C8 C11 1.514(4)
C8 C16 1.541(4)
C9 C28 1.398(4)
C9 C10 1.394(4)
C10 C20 1.377(4)
C10 C16 1.521(3)
C11 C14 1.383(4)
C11 C12 1.386(4)
C12 C25 1.381(4)
C13 C26 1.358(4)
C13 C29 1.393(4)
C14 C18 1.383(4)
C15 C19 1.541(4)
C17 C24 1.379(4)
C17 C20 1.405(4)
C18 C23 1.375(4)
C19 C22 1.520(4)
C21 C30 1.496(4)
C22 C29 1.400(4)
C23 C25 1.384(4)
C24 C28 1.367(4)
C26 C27 1.393(4)
C30 C31 1.524(4)

loop_
_geom_torsion_atom_site_label_1
_geom_torsion_atom_site_label_2
_geom_torsion_atom_site_label_3
_geom_torsion_atom_site_label_4
_geom_torsion
C28 C9 C10 C20 1.0(4)
C28 C9 C10 C16 -178.3(3)
O1 C8 C11 C14 161.1(2)
C16 C8 C11 C14 -77.7(3)
O1 C8 C11 C12 -18.6(4)
C16 C8 C11 C12 102.6(3)
C14 C11 C12 C25 0.8(4)
C8 C11 C12 C25 -179.5(3)
C12 C11 C14 C18 -0.7(4)
C8 C11 C14 C18 179.6(3)
C20 C10 C16 N1 -126.2(3)
C9 C10 C16 N1 53.1(3)
C20 C10 C16 C8 112.1(3)
C9 C10 C16 C8 -68.5(3)
O1 C8 C16 N1 -65.4(3)
C11 C8 C16 N1 169.7(2)
O1 C8 C16 C10 57.3(3)
C11 C8 C16 C10 -67.6(3)
C11 C14 C18 C23 0.3(4)
O5 C15 C19 O2 179.8(2)
O3 C15 C19 O2 -1.0(3)
O5 C15 C19 C22 59.0(3)
O3 C15 C19 C22 -121.8(3)
C9 C10 C20 C17 -0.8(4)
C16 C10 C20 C17 178.6(2)
C24 C17 C20 C10 0.2(4)
C27 C32 C22 C29 1.4(4)
C27 C32 C22 C19 -178.9(2)
O2 C19 C22 C32 -65.2(3)
C15 C19 C22 C32 56.2(3)
O2 C19 C22 C29 114.4(3)
C15 C19 C22 C29 -124.2(3)
C14 C18 C23 C25 0.1(4)
C20 C17 C24 C28 0.1(4)
C11 C12 C25 C23 -0.5(4)
C18 C23 C25 C12 0.0(4)
C29 C13 C26 C27 2.1(4)
C22 C32 C27 C26 -0.7(4)
C13 C26 C27 C32 -1.0(4)
C17 C24 C28 C9 0.1(4)
C10 C9 C28 C24 -0.7(4)
C32 C22 C29 C13 -0.4(4)
C19 C22 C29 C13 180.0(2)
C26 C13 C29 C22 -1.4(4)
O6 C21 C30 C31 -179.5(3)
